data_9013300
loop_
_publ_author_name
'Gatta, G. D.'
'Cappelletti, P.'
'Rotiroti, N.'
'Slebodnick, C.'
'Rinaldi, R.'

_publ_section_title
;
 New insights into the crystal structure and crystal chemistry of the zeolite
 phillipsite
 Note: T = 298 K
 Note: Chemistry and structural occupancy are not consistent
;
_journal_name_full 'American Mineralogist'
_journal_page_first 190
_journal_page_last 199
_journal_paper_doi 10.2138/am.2009.3032
_journal_volume 94
_journal_year 2009
_chemical_compound_source '"Newer Volcanic Suite," Richmond, Melbourne, Victoria, Australia'
_chemical_formula_sum 'Al1.5 Ca0.16 H8 K0.44 Na0.36 O10.962 Si2.5'
_chemical_name_mineral Phillipsite
_space_group_IT_number 11
_symmetry_space_group_name_Hall '-P 2yb'
_symmetry_space_group_name_H-M 'P 1 21/m 1'
_cell_angle_alpha 90
_cell_angle_beta 124.920
_cell_angle_gamma 90
_cell_formula_units_Z 4
_cell_length_a 9.9238
_cell_length_b 14.3145
_cell_length_c 8.7416
_cell_volume 1018.201
_database_code_amcsd 0004834
_diffrn_ambient_temperature 298
_exptl_crystal_density_diffrn 2.127
_cod_original_formula_sum 'K.44 Na.36 Ca.16 (Al1.5 Si2.5) O10.962 H8'
_cod_database_code 9013300

loop_
_space_group_symop_operation_xyz
x,y,z
x,1/2-y,z
-x,1/2+y,-z
-x,-y,-z

loop_
_atom_site_aniso_label
_atom_site_aniso_U_11
_atom_site_aniso_U_22
_atom_site_aniso_U_33
_atom_site_aniso_U_12
_atom_site_aniso_U_13
_atom_site_aniso_U_23
K1 0.07800 0.02300 0.06500 0.00000 0.04200 0.00000
K2 0.05700 0.03500 0.11200 0.00000 0.06400 0.00000
Na 0.03340 0.04160 0.02670 -0.01310 0.01990 -0.00750
Ca 0.03340 0.04160 0.02670 -0.01310 0.01990 -0.00750
Al1 0.01230 0.01560 0.01220 0.00070 0.00630 -0.00080
Al2 0.01220 0.01220 0.01450 0.00100 0.00670 -0.00030
Al3 0.01420 0.01390 0.01120 -0.00170 0.00770 -0.00090
Al4 0.01660 0.01120 0.01560 -0.00090 0.01080 -0.00050
Si1 0.01230 0.01560 0.01220 0.00070 0.00630 -0.00080
Si2 0.01220 0.01220 0.01450 0.00100 0.00670 -0.00030
Si3 0.01420 0.01390 0.01120 -0.00170 0.00770 -0.00090
Si4 0.01660 0.01120 0.01560 -0.00090 0.01080 -0.00050
O1 0.03470 0.02370 0.02350 -0.00040 0.02070 0.00360
O2 0.03260 0.02390 0.02210 0.00500 0.01580 0.00560
O3 0.02040 0.02800 0.02410 0.00720 0.00670 -0.00100
O4 0.03060 0.01960 0.02510 -0.00060 0.01300 -0.00600
O5 0.02470 0.02820 0.03310 -0.00150 0.02070 -0.00080
O6 0.02370 0.03500 0.03580 -0.00200 0.01970 -0.00150
O7 0.02110 0.03330 0.01520 0.00120 0.00740 -0.00200
O8 0.03600 0.01480 0.03360 0.00000 0.02110 0.00000
O9 0.03430 0.01600 0.02690 0.00000 0.01430 0.00000
Wat1 0.13000 0.04200 0.04700 0.00000 0.03600 0.00000
Wat2 0.06000 0.12700 0.03900 0.00000 0.00700 0.00000
Wat3 0.07000 0.18000 0.09500 0.00500 0.05500 -0.00600
Wat4_1 0.03200 0.09300 0.04700 0.00300 0.00800 -0.00800
Wat5 0.07600 0.11600 0.09600 0.00900 0.07100 0.04200
Wat6 0.07500 0.18900 0.05800 -0.07000 -0.00800 0.06400

loop_
_atom_site_label
_atom_site_fract_x
_atom_site_fract_y
_atom_site_fract_z
_atom_site_occupancy
_atom_site_U_iso_or_equiv
_atom_site_type_symbol
_atom_site_attached_hydrogens
K1 0.86740 0.25000 0.22600 0.58000 0.05430 K 0
K2 0.84510 0.25000 0.18700 0.30000 0.05900 K 0
Na 0.66820 0.37452 0.55930 0.36000 0.03240 Na 0
Ca 0.66820 0.37452 0.55930 0.16000 0.03240 Ca 0
Al1 0.72527 0.00683 0.28477 0.37500 0.01380 Al 0
Al2 0.42172 0.13923 0.04494 0.37500 0.01350 Al 0
Al3 0.04307 0.02522 0.28043 0.37500 0.01287 Al 0
Al4 0.08288 0.14052 0.00296 0.37500 0.01359 Al 0
Si1 0.72527 0.00683 0.28477 0.62500 0.01380 Si 0
Si2 0.42172 0.13923 0.04494 0.62500 0.01350 Si 0
Si3 0.04307 0.02522 0.28043 0.62500 0.01287 Si 0
Si4 0.08288 0.14052 0.00296 0.62500 0.01359 Si 0
O1 0.06150 0.11290 0.17240 1.00000 0.02500 O 0
O2 0.62910 0.58688 0.14990 1.00000 0.02610 O 0
O3 0.59470 0.09597 0.22860 1.00000 0.02760 O 0
O4 0.03990 0.92452 0.18680 1.00000 0.02670 O 0
O5 0.87710 0.04490 0.27220 1.00000 0.02620 O 0
O6 0.27930 0.37402 0.08530 1.00000 0.02990 O 0
O7 0.79270 0.52202 0.50360 1.00000 0.02490 O 0
O8 0.54550 0.75000 -0.02570 1.00000 0.02750 O 0
O9 0.02240 0.25000 -0.06100 1.00000 0.02760 O 0
Wat1 1.21770 0.25000 0.56270 0.91000 0.08100 O 2
Wat2 0.21290 0.75000 0.47740 0.95000 0.08800 O 2
Wat3 0.35130 0.64500 0.17170 0.87000 0.11000 O 2
Wat4_1 0.58200 0.78600 0.56800 0.29000 0.06600 O 2
Wat4_2 0.54500 0.73500 0.55100 0.14000 0.05100 O 2
Wat5 0.52090 0.98540 0.54210 0.43200 0.08400 O 2
Wat6 0.59840 0.88640 0.56620 0.30000 0.13300 O 2

loop_
_cod_changelog_entry_id
_cod_changelog_entry_author
_cod_changelog_entry_date
_cod_changelog_entry_text
1
;cod-tools version 3.8.0
Id: cif_guess_AMCSD_atom_types 9581 2023-05-17 12:35:41Z saulius
;
2023-05-18T11:42:24+03:00
;Derived atom types and hydrogen counts
from atom names that follow the AMCSD naming convention
(Wat == water, O-H == hydroxyl).
;
2
;cod-tools version 3.10.1
Id: cif_fix_AMCSD_atom_labels 10224 2024-08-07 11:09:31Z saulius
;
2024-08-07T19:40:09+03:00
;Changed the following '_atom_site_label' values:
the first duplicated label 'Wat4'  converted to 'Wat4_1'
duplicated label 'Wat4' at index 25 converted to 'Wat4_2'
;

loop_
_cod_related_entry_id
_cod_related_entry_database
_cod_related_entry_code
1 AMCSD 0004834
